data_2105670
loop_
_publ_author_name
'Leligny, H.'
'Grebille, D.'
'Roussel, P.'
'Labb\'e, Ph.'
'Hervieu, M.'
'Raveau, B.'
'Tortelier, J.'
'Gougeon, P.'

_publ_section_title
;
 Cluster configurations in modulated
 EuV~<i>x~</i>Mo~8{+-~<i>y</i>}O~14~ crystals
;
_journal_issue 4
_journal_name_full 'Acta Crystallographica Section B'
_journal_page_first 467
_journal_page_last 483
_journal_paper_doi 10.1107/S0108768199000452
_journal_volume 55
_journal_year 1999
_chemical_formula_sum 'Eu0.986 Mo7.3 O14 V1.1'
_space_group_ssg_name Cmca(00\g)s00
_symmetry_cell_setting orthorhombic
_symmetry_space_group_name_H-M Cmca(00\g)s00
_cell_angle_alpha 90
_cell_angle_beta 90
_cell_angle_gamma 90
_cell_formula_units_Z 4
_cell_length_a 11.3250(10)
_cell_length_b 10.0240(10)
_cell_length_c 9.2400(10)
_cell_measurement_reflns_used 25
_cell_measurement_temperature 293
_cell_measurement_theta_max 25
_cell_measurement_theta_min 18
_cell_volume 1048.94(18)
_diffrn_measurement_device 'four-circle diffractometer'
_diffrn_measurement_device_type CAD4
_diffrn_measurement_method \q/\q
_diffrn_radiation_type 'Mo K\a'
_diffrn_radiation_wavelength .71073
_diffrn_reflns_av_R_equivalents .031
_diffrn_reflns_limit_h_max 22
_diffrn_reflns_limit_h_min 0
_diffrn_reflns_limit_k_max 19
_diffrn_reflns_limit_k_min 0
_diffrn_reflns_limit_l_max 18
_diffrn_reflns_limit_l_min 0
_diffrn_reflns_number 13556
_diffrn_reflns_theta_max 45.00
_diffrn_reflns_theta_min 3.50
_diffrn_standards_decay_% .1
_diffrn_standards_interval_time 3600
_diffrn_standards_number 3
_exptl_absorpt_coefficient_mu 15.2
_exptl_absorpt_correction_T_max .49
_exptl_absorpt_correction_T_min .23
_exptl_absorpt_correction_type gaussian
_exptl_crystal_density_diffrn 7.15
_exptl_crystal_F_000 2024
_refine_diff_density_max 3.0
_refine_diff_density_min -3.7
_refine_ls_number_parameters 134
_refine_ls_R_factor_obs .0411
_refine_ls_shift/esd_max .0024
_refine_ls_shift/esd_mean .0002
_refine_ls_structure_factor_coef F
_refine_ls_weighting_scheme unit
_refine_ls_wR_factor_obs .0449
_reflns_number_observed 2423
_reflns_observed_criterion I>3\s(I)
_cod_data_source_file lc0010.cif
_cod_data_source_block Crystal2
_cod_original_cell_volume 1048.9(2)
_cod_original_formula_sum 'Eu0.986(4) V1.10(3) Mo7.30(1) O14'
_cod_database_code 2105670

loop_
_symmetry_equiv_pos_site_id
1
2
3
4
5
6
7
8
9
10
11
12
13
14
15
16

loop_
_atom_site_aniso_label
_atom_site_aniso_U_11
_atom_site_aniso_U_22
_atom_site_aniso_U_33
_atom_site_aniso_U_12
_atom_site_aniso_U_13
_atom_site_aniso_U_23
Eu .0200(10) .024(2) .0087(5) 0 0 -.0060(10)
Mo1 .00470(10) .00680(10) .00390(10) .00040(10) -.00030(10) .00130(10)
Mo3 .0092(2) .0051(2) .0038(2) 0 0 .00060(10)
Mo4 .023(2) .017(2) .0090(10) -.0080(10) -.0110(10) .0040(10)
V4 .023(2) .017(2) .0090(10) -.0080(10) -.0110(10) .0040(10)

loop_
_atom_site_label
_atom_site_fract_x
_atom_site_fract_y
_atom_site_fract_z
_atom_site_U_iso_or_equiv
_atom_site_occupancy
Eu .0021(6) 0 0 .0180(5) .493(2)
Mo1 -.12057(4) .07766(4) .37728(4) .00516(6) 1
Mo3 0 -.16060(5) .38162(5) .00603(8) 1
Mo4 .2380(10) -.1590(10) .371(3) .016(5) .325(3)
V4 .2424(5) -.1676(4) .377(3) .016(5) .274(6)
O1 .2531(4) 0 .5 .0080(10) 1
O2 0 -.1589(4) -.2385(5) .0071(6) 1
O3 -.1224(3) -.0835(3) .2449(4) .0094(5) 1
O5 -.25 .1684(5) .25 .0071(8) 1
O6 .1221(3) .2508(3) .4910(4) .0090(5) 1

loop_
_atom_type_symbol
_atom_type_scat_dispersion_real
_atom_type_scat_dispersion_imag
_atom_type_scat_source
Eu -.158 3.668 International_Tables_Vol_C
V .301 .529 International_Tables_Vol_C
Mo -1.683 .686 International_Tables_Vol_C
O .011 .006 International_Tables_Vol_C

loop_
_geom_bond_atom_site_label_1
_geom_bond_atom_site_label_2
_geom_bond_site_symmetry_2
_geom_bond_distance
Eu Eu 5_555 .664(3)
Eu Mo4 15_535 3.310(10)
Eu Mo4 12_534 3.310(10)
Eu V4 15_535 3.285(2)
Eu V4 12_534 3.285(2)
Eu O1 11_434 3.128(6)
Eu O1 15_535 2.464(6)
Eu O2 . 2.739(4)
Eu O2 5_555 2.739(4)
Eu O3 . 2.962(4)
Eu O3 5_555 2.633(4)
Eu O3 2_555 2.633(4)
Eu O3 6_555 2.962(4)
Eu O6 3_554 2.711(4)
Eu O6 7_545 3.031(4)
Eu O6 4_554 3.031(4)
Eu O6 8_545 2.711(4)
Mo1 Mo1 2_555 2.7309(6)
Mo1 Mo1 6_556 2.7509(5)
Mo1 Mo3 . 2.7513(6)
Mo1 Mo3 5_556 2.7420(6)
Mo1 Mo4 9_455 3.090(10)
Mo1 Mo4 5_556 2.810(10)
Mo1 Mo4 2_555 2.720(10)
Mo1 V4 9_455 2.9867(4)
Mo1 V4 5_556 2.8007(4)
Mo1 V4 2_555 2.8205(4)
Mo1 O1 5_556 2.036(4)
Mo1 O2 5_555 2.043(3)
Mo1 O3 . 2.027(3)
Mo1 O5 . 2.088(2)
Mo1 O6 2_555 2.029(4)
Mo3 Mo1 . 2.7513(6)
Mo3 Mo1 5_556 2.7420(6)
Mo3 Mo1 2_555 2.7513(6)
Mo3 Mo1 6_556 2.7420(6)
Mo3 Mo4 . 2.700(10)
Mo3 Mo4 2_555 2.700(10)
Mo3 V4 . 2.7463
Mo3 V4 2_555 2.7463
Mo3 O2 3_545 2.122(4)
Mo3 O3 . 2.029(3)
Mo3 O3 2_555 2.029(3)
Mo3 O6 5_556 2.029(3)
Mo3 O6 6_556 2.029(3)
Mo4 Eu 15_535 3.310(10)
Mo4 Mo1 9_545 3.090(10)
Mo4 Mo1 5_556 2.810(10)
Mo4 Mo1 2_555 2.720(10)
Mo4 Mo3 . 2.700(10)
Mo4 Mo4 13_546 3.02(2)
Mo4 Mo4 15_535 2.24(2)
Mo4 V4 . .120(10)
Mo4 V4 13_546 2.910(10)
Mo4 V4 15_535 2.300(10)
Mo4 O1 . 2.000(10)
Mo4 O2 3_545 3.410(10)
Mo4 O3 2_555 1.910(10)
Mo4 O3 16_535 2.050(10)
Mo4 O5 9_545 2.060(10)
Mo4 O5 5_556 3.510(10)
Mo4 O5 2_555 3.470(10)
Mo4 O6 10_545 2.140(10)
Mo4 O6 6_556 2.050(10)
V4 Eu 15_535 3.285(2)
V4 Mo1 9_545 2.9867(4)
V4 Mo1 5_556 2.8007(4)
V4 Mo1 2_555 2.8205(4)
V4 Mo3 . 2.7463
V4 Mo4 . .120(10)
V4 Mo4 13_546 2.910(10)
V4 Mo4 15_535 2.300(10)
V4 V4 13_546 2.8026
V4 V4 15_535 2.3663
V4 O1 . 2.0295(3)
V4 O3 2_555 2.016(3)
V4 O3 16_535 2.083(3)
V4 O5 9_545 2.024(4)
V4 O6 10_545 2.029(3)
V4 O6 6_556 2.005(3)
